data_7706186
loop_
_publ_author_name
'Radoske, Thomas'
'Kloditz, Roger'
'Fichter, Sebastian'
'M\"arz, Juliane'
'Kaden, Peter'
'Patzschke, Michael'
'Schmidt, Moritz'
'Stumpf, Thorsten'
'Walter, Olaf'
'Ikeda-Ohno, Atsushi'

_publ_section_title
;
 Systematic comparison of the structure of homoleptic tetradentate
 N<sub>2</sub>O<sub>2</sub>-type Schiff base complexes of tetravalent
 f-elements (M(IV) = Ce, Th, U, Np, and Pu) in solid state and in
 solution.
;
_journal_issue 48
_journal_name_full 'Dalton transactions (Cambridge, England : 2003)'
_journal_page_first 17559
_journal_page_last 17570
_journal_paper_doi 10.1039/d0dt03405c
_journal_volume 49
_journal_year 2020
_chemical_formula_moiety '1(C34 H32 N4 Np O4)'
_chemical_formula_sum 'C34 H32 N4 Np O4'
_chemical_formula_weight 797.63
_space_group_crystal_system orthorhombic
_space_group_IT_number 50
_space_group_name_Hall '-P 2ab 2b'
_space_group_name_H-M_alt 'P b a n :2'
_atom_sites_solution_hydrogens geom
_atom_sites_solution_primary direct
_audit_creation_date 2018-10-30
_audit_creation_method
;
Olex2 1.2
(compiled 2017.01.04 svn.r3372 for OlexSys, GUI svn.r5289)
;
_audit_update_record
;
2019-12-09 deposited with the CCDC.	2020-11-20 downloaded from the CCDC.
;
_cell_angle_alpha 90
_cell_angle_beta 90
_cell_angle_gamma 90
_cell_formula_units_Z 4
_cell_length_a 14.5915(11)
_cell_length_b 14.5923(11)
_cell_length_c 13.8426(11)
_cell_measurement_reflns_used 9325
_cell_measurement_temperature 100(2)
_cell_measurement_theta_max 28.3434
_cell_measurement_theta_min 2.4620
_cell_volume 2947.4(4)
_computing_cell_refinement 'SAINT v8.37A (Bruker, 2015)'
_computing_data_reduction 'SAINT v8.37A (Bruker, 2015)'
_computing_molecular_graphics 'Olex2 (Dolomanov et al., 2009)'
_computing_publication_material 'Olex2 (Dolomanov et al., 2009)'
_computing_structure_refinement 'XL (Sheldrick, 2008)'
_computing_structure_solution 'ShelXS (Sheldrick, 2008)'
_diffrn_ambient_temperature 99.99
_diffrn_detector 'Bruker APEX2 area detector'
_diffrn_detector_area_resol_mean 7.9
_diffrn_detector_type 'CCD area detector'
_diffrn_measured_fraction_theta_full 0.998
_diffrn_measured_fraction_theta_max 0.994
_diffrn_measurement_device 'three-circle diffractometer'
_diffrn_measurement_device_type 'Bruker SMART APEX2 area detector'
_diffrn_measurement_method '\w and \f scans'
_diffrn_radiation_monochromator 'mirror optics'
_diffrn_radiation_probe x-ray
_diffrn_radiation_type MoK\a
_diffrn_radiation_wavelength 0.71073
_diffrn_reflns_av_R_equivalents 0.0226
_diffrn_reflns_av_unetI/netI 0.0042
_diffrn_reflns_Laue_measured_fraction_full 0.998
_diffrn_reflns_Laue_measured_fraction_max 0.994
_diffrn_reflns_limit_h_max 19
_diffrn_reflns_limit_h_min -19
_diffrn_reflns_limit_k_max 19
_diffrn_reflns_limit_k_min -19
_diffrn_reflns_limit_l_max 18
_diffrn_reflns_limit_l_min -18
_diffrn_reflns_number 229472
_diffrn_reflns_point_group_measured_fraction_full 0.998
_diffrn_reflns_point_group_measured_fraction_max 0.994
_diffrn_reflns_theta_full 25.242
_diffrn_reflns_theta_max 28.343
_diffrn_reflns_theta_min 3.156
_diffrn_source 'microfocus sealed X-ray tube'
_diffrn_source_type 'Incoatec I\ms'
_diffrn_standards_number 0
_exptl_absorpt_coefficient_mu 3.572
_exptl_absorpt_correction_T_max 0.7392
_exptl_absorpt_correction_T_min 0.5577
_exptl_absorpt_correction_type numerical
_exptl_absorpt_process_details 'SADABS-2016/2 - Bruker AXS area detector scaling and absorption correction'
_exptl_crystal_colour 'clear brownish green'
_exptl_crystal_colour_lustre clear
_exptl_crystal_colour_modifier brownish
_exptl_crystal_colour_primary green
_exptl_crystal_density_diffrn 1.798
_exptl_crystal_description prism
_exptl_crystal_F_000 1556
_exptl_crystal_size_max 0.284
_exptl_crystal_size_mid 0.196
_exptl_crystal_size_min 0.188
_refine_diff_density_max 1.530
_refine_diff_density_min -0.591
_refine_diff_density_rms 0.089
_refine_ls_extinction_method none
_refine_ls_goodness_of_fit_ref 1.183
_refine_ls_hydrogen_treatment constr
_refine_ls_matrix_type full
_refine_ls_number_parameters 263
_refine_ls_number_reflns 3683
_refine_ls_number_restraints 0
_refine_ls_restrained_S_all 1.183
_refine_ls_R_factor_all 0.0364
_refine_ls_R_factor_gt 0.0294
_refine_ls_shift/su_max 0.000
_refine_ls_shift/su_mean 0.000
_refine_ls_structure_factor_coef Fsqd
_refine_ls_weighting_details 'w=1/[\s^2^(Fo^2^)+17.2323P] where P=(Fo^2^+2Fc^2^)/3'
_refine_ls_weighting_scheme calc
_refine_ls_wR_factor_gt 0.0521
_refine_ls_wR_factor_ref 0.0554
_reflns_Friedel_coverage 0.000
_reflns_number_gt 2570
_reflns_number_total 3683
_reflns_threshold_expression 'I > 2\s(I)'
_cod_data_source_file d0dt03405c2.cif
_cod_data_source_block mo_300817_npsp2_long_0ma
_cod_original_sg_symbol_H-M 'P b a n'
_cod_database_code 7706186
_shelx_shelxl_version_number 2014/7
_shelx_space_group_comment
;
The symmetry employed for this shelxl refinement is uniquely defined
by the following loop, which should always be used as a source of
symmetry information in preference to the above space-group names.
They are only intended as comments.
;
_shelx_estimated_absorpt_t_max 0.553
_shelx_estimated_absorpt_t_min 0.430
_olex2_refinement_description
;
1. Fixed Uiso
 At 1.2 times of:
  All C(H) groups, All C(H,H) groups, All C(H,H,H,H) groups
2. Others
 Sof(H17C)=Sof(H17D)=Sof(N2A)=Sof(C16A)=Sof(H16A)=Sof(O2A)=Sof(C15A)=Sof(C14A)=
 Sof(H14A)=Sof(C13A)=Sof(H13A)=Sof(C12A)=Sof(H12A)=Sof(C11A)=Sof(H11A)=1-FVAR(1)
 Sof(H17A)=Sof(H17B)=Sof(N2)=Sof(C16)=Sof(H16)=Sof(C13)=Sof(H13)=Sof(C15)=
 Sof(C14)=Sof(H14)=Sof(C12)=Sof(H12)=Sof(O2)=Sof(C11)=Sof(H11)=FVAR(1)
 Sof(H8BC)=Sof(H8BD)=Sof(N1A)=Sof(C7A)=Sof(H7A)=Sof(O1A)=Sof(C6A)=Sof(C5A)=
 Sof(H5A)=Sof(C4A)=Sof(H4A)=Sof(C3A)=Sof(H3A)=Sof(C2A)=Sof(H2A)=1-FVAR(2)
 Sof(H8AA)=Sof(H8AB)=Sof(C3)=Sof(H3)=Sof(C4)=Sof(H4)=Sof(N1)=Sof(C5)=Sof(H5)=
 Sof(C6)=Sof(C2)=Sof(H2)=Sof(C7)=Sof(H7)=Sof(O1)=FVAR(2)
 Fixed Sof: H18A(0.5) H18B(0.5) H9A(0.5) H9B(0.5)
3.a Secondary CH2 refined with riding coordinates:
 C17(H17A,H17B), C17(H17C,H17D), C18(H18A,H18B), C8(H8AA,H8AB), C8(H8BC,H8BD),
 C9(H9A,H9B)
3.b Aromatic/amide H refined with riding coordinates:
 C16(H16), C3(H3), C4(H4), C5(H5), C2(H2), C7(H7), C13(H13), C14(H14),
 C12(H12), C11(H11), C16A(H16A), C14A(H14A), C13A(H13A), C12A(H12A), C11A(H11A),
  C7A(H7A), C5A(H5A), C4A(H4A), C3A(H3A), C2A(H2A)
;
_olex2_submission_special_instructions 'No special instructions were received'

loop_
_space_group_symop_operation_xyz
'x, y, z'
'-x+1/2, -y+1/2, z'
'x, -y+1/2, -z'
'-x+1/2, y, -z'
'-x, -y, -z'
'x-1/2, y-1/2, -z'
'-x, y-1/2, z'
'x-1/2, -y, z'

loop_
_atom_site_label
_atom_site_type_symbol
_atom_site_fract_x
_atom_site_fract_y
_atom_site_fract_z
_atom_site_U_iso_or_equiv
_atom_site_adp_type
_atom_site_occupancy
_atom_site_site_symmetry_order
_atom_site_calc_flag
_atom_site_refinement_flags_posn
_atom_site_refinement_flags_adp
_atom_site_refinement_flags_occupancy
_atom_site_disorder_assembly
_atom_site_disorder_group
Np2 Np 0.2500 0.7500 0.0000 0.00908(6) Uani 1 4 d S T P . .
C17 C 0.0252(2) 0.7503(3) -0.0922(2) 0.0147(6) Uani 1 1 d . . . . .
H17A H -0.0138 0.7311 -0.1471 0.018 Uiso 0.586(5) 1 calc R . . A 1
H17B H 0.0466 0.8135 -0.1052 0.018 Uiso 0.586(5) 1 calc R . . A 1
H17C H 0.0466 0.6872 -0.1056 0.018 Uiso 0.414(5) 1 calc R . . A 2
H17D H -0.0138 0.7699 -0.1469 0.018 Uiso 0.414(5) 1 calc R . . A 2
N2 N 0.1045(4) 0.6894(4) -0.0860(4) 0.0121(12) Uani 0.586(5) 1 d . . . A 1
C18 C -0.0320(3) 0.7500 0.0000 0.0149(9) Uani 1 2 d S T P A .
H18A H -0.0720 0.6952 -0.0002 0.018 Uiso 0.5 1 calc R . . . .
H18B H -0.0720 0.8048 0.0002 0.018 Uiso 0.5 1 calc R . . . .
C16 C 0.0928(5) 0.6098(5) -0.1224(5) 0.0156(14) Uani 0.586(5) 1 d . . . A 1
H16 H 0.0333 0.5964 -0.1466 0.019 Uiso 0.586(5) 1 calc R . . A 1
Np1 Np 0.2500 0.2500 0.5000 0.00942(6) Uani 1 4 d S T P . .
C8 C 0.2505(3) 0.4749(2) 0.4080(2) 0.0153(6) Uani 1 1 d . . . . .
H8AA H 0.2315 0.5140 0.3530 0.018 Uiso 0.597(5) 1 calc R . . B 1
H8AB H 0.3136 0.4532 0.3952 0.018 Uiso 0.597(5) 1 calc R . . B 1
H8BC H 0.1873 0.4538 0.3943 0.018 Uiso 0.403(5) 1 calc R . . B 2
H8BD H 0.2704 0.5139 0.3534 0.018 Uiso 0.403(5) 1 calc R . . B 2
C3 C -0.1059(7) 0.2155(8) 0.3438(7) 0.026(2) Uani 0.597(5) 1 d . . . B 1
H3 H -0.1556 0.1739 0.3379 0.032 Uiso 0.597(5) 1 calc R . . B 1
C4 C -0.1210(8) 0.3071(10) 0.3317(10) 0.031(3) Uani 0.597(5) 1 d . . . B 1
H4 H -0.1800 0.3283 0.3133 0.037 Uiso 0.597(5) 1 calc R . . B 1
C9 C 0.2500 0.5319(3) 0.5000 0.0155(9) Uani 1 2 d S T P B .
H9A H 0.1952 0.5719 0.4997 0.019 Uiso 0.5 1 calc R . . . .
H9B H 0.3048 0.5719 0.5003 0.019 Uiso 0.5 1 calc R . . . .
N1 N 0.1889(4) 0.3957(4) 0.4142(4) 0.0124(12) Uani 0.597(5) 1 d . . . B 1
C5 C -0.0513(5) 0.3688(5) 0.3459(6) 0.0226(16) Uani 0.597(5) 1 d . . . B 1
H5 H -0.0628 0.4326 0.3392 0.027 Uiso 0.597(5) 1 calc R . . B 1
C6 C 0.0374(4) 0.3380(5) 0.3704(5) 0.0151(14) Uani 0.597(5) 1 d . . . B 1
C2 C -0.0181(5) 0.1819(5) 0.3648(5) 0.0205(16) Uani 0.597(5) 1 d . . . B 1
H2 H -0.0065 0.1180 0.3690 0.025 Uiso 0.597(5) 1 calc R . . B 1
C7 C 0.1097(4) 0.4068(5) 0.3782(5) 0.0162(14) Uani 0.597(5) 1 d . . . B 1
H7 H 0.0961 0.4661 0.3538 0.019 Uiso 0.597(5) 1 calc R . . B 1
C10 C 0.2509(3) 0.5544(2) -0.1199(2) 0.0156(6) Uani 1 1 d . . . . .
C13 C 0.1913(9) 0.3803(8) -0.1716(10) 0.029(3) Uani 0.586(5) 1 d . . . A 1
H13 H 0.1698 0.3220 -0.1921 0.035 Uiso 0.586(5) 1 calc R . . A 1
O1 O 0.1369(3) 0.2121(3) 0.4014(3) 0.0142(11) Uani 0.597(5) 1 d . . . B 1
C15 C 0.1612(5) 0.5376(5) -0.1306(5) 0.0146(14) Uani 0.586(5) 1 d . . . A 1
C14 C 0.1307(5) 0.4494(5) -0.1568(6) 0.0229(17) Uani 0.586(5) 1 d . . . A 1
H14 H 0.0670 0.4382 -0.1642 0.027 Uiso 0.586(5) 1 calc R . . A 1
C12 C 0.2830(8) 0.3939(7) -0.1573(7) 0.026(2) Uani 0.586(5) 1 d . . . A 1
H12 H 0.3241 0.3437 -0.1629 0.031 Uiso 0.586(5) 1 calc R . . A 1
O2 O 0.2881(3) 0.6364(3) -0.0984(3) 0.0140(11) Uani 0.586(5) 1 d . . . A 1
C11 C 0.3170(5) 0.4810(5) -0.1345(6) 0.0207(16) Uani 0.586(5) 1 d . . . A 1
H11 H 0.3810 0.4918 -0.1288 0.025 Uiso 0.586(5) 1 calc R . . A 1
N2A N 0.3957(5) 0.6891(5) -0.0858(6) 0.0106(16) Uiso 0.414(5) 1 d . . . A 2
C16A C 0.4070(6) 0.6099(6) -0.1217(7) 0.0144(19) Uiso 0.414(5) 1 d . . . A 2
H16A H 0.4665 0.5964 -0.1458 0.017 Uiso 0.414(5) 1 calc R . . A 2
O2A O 0.2126(4) 0.6366(4) -0.0992(5) 0.0123(15) Uiso 0.414(5) 1 d . . . A 2
C15A C 0.3387(6) 0.5374(7) -0.1301(7) 0.0137(19) Uiso 0.414(5) 1 d . . . A 2
C14A C 0.3673(8) 0.4495(7) -0.1552(8) 0.021(2) Uiso 0.414(5) 1 d . . . A 2
H14A H 0.4311 0.4377 -0.1612 0.025 Uiso 0.414(5) 1 calc R . . A 2
C13A C 0.3079(10) 0.3806(10) -0.1713(10) 0.017(3) Uiso 0.414(5) 1 d . . . A 2
H13A H 0.3304 0.3228 -0.1923 0.021 Uiso 0.414(5) 1 calc R . . A 2
C12A C 0.2147(14) 0.3925(13) -0.1577(13) 0.021(4) Uiso 0.414(5) 1 d . . . A 2
H12A H 0.1738 0.3422 -0.1631 0.025 Uiso 0.414(5) 1 calc R . . A 2
C11A C 0.1814(7) 0.4816(7) -0.1355(7) 0.018(2) Uiso 0.414(5) 1 d . . . A 2
H11A H 0.1176 0.4940 -0.1309 0.021 Uiso 0.414(5) 1 calc R . . A 2
N1A N 0.1891(5) 0.1045(5) 0.4146(6) 0.0106(17) Uiso 0.403(5) 1 d . . . B 2
C7A C 0.1105(6) 0.0923(7) 0.3781(7) 0.014(2) Uiso 0.403(5) 1 d . . . B 2
H7A H 0.0974 0.0327 0.3541 0.017 Uiso 0.403(5) 1 calc R . . B 2
O1A O 0.1363(4) 0.2879(5) 0.4010(5) 0.0128(16) Uiso 0.403(5) 1 d . . . B 2
C6A C 0.0375(7) 0.1611(6) 0.3691(7) 0.013(2) Uiso 0.403(5) 1 d . . . B 2
C5A C -0.0505(7) 0.1317(8) 0.3440(8) 0.019(2) Uiso 0.403(5) 1 d . . . B 2
H5A H -0.0625 0.0679 0.3385 0.023 Uiso 0.403(5) 1 calc R . . B 2
C4A C -0.1180(11) 0.1912(10) 0.3276(10) 0.016(3) Uiso 0.403(5) 1 d . . . B 2
H4A H -0.1755 0.1692 0.3054 0.020 Uiso 0.403(5) 1 calc R . . B 2
C3A C -0.1063(14) 0.2850(16) 0.3422(15) 0.023(5) Uiso 0.403(5) 1 d . . . B 2
H3A H -0.1569 0.3257 0.3370 0.028 Uiso 0.403(5) 1 calc R . . B 2
C2A C -0.0190(8) 0.3182(8) 0.3645(8) 0.019(2) Uiso 0.403(5) 1 d . . . B 2
H2A H -0.0070 0.3820 0.3696 0.023 Uiso 0.403(5) 1 calc R . . B 2
C1 C 0.0547(2) 0.2485(3) 0.3799(2) 0.0161(6) Uani 1 1 d . . . . .

loop_
_atom_site_aniso_label
_atom_site_aniso_U_11
_atom_site_aniso_U_22
_atom_site_aniso_U_33
_atom_site_aniso_U_23
_atom_site_aniso_U_13
_atom_site_aniso_U_12
Np2 0.00837(11) 0.00802(11) 0.01086(11) 0.000 0.000 0.000
C17 0.0100(13) 0.0198(15) 0.0143(14) -0.0003(18) -0.0006(11) 0.0005(18)
N2 0.011(2) 0.014(2) 0.011(2) 0.002(2) 0.0035(19) -0.005(2)
C18 0.0091(18) 0.020(2) 0.015(2) 0.001(3) 0.000 0.000
C16 0.014(3) 0.020(3) 0.013(3) 0.001(2) -0.001(2) -0.002(3)
Np1 0.00816(11) 0.00904(11) 0.01105(11) 0.000 0.000 0.000
C8 0.0208(15) 0.0109(13) 0.0142(14) 0.0001(12) -0.0022(18) -0.0019(18)
C3 0.018(4) 0.031(6) 0.030(5) -0.010(4) -0.002(3) -0.004(4)
C4 0.012(4) 0.042(8) 0.038(6) -0.002(5) 0.000(4) 0.003(4)
C9 0.021(2) 0.0093(18) 0.016(2) 0.000 -0.001(3) 0.000
N1 0.015(2) 0.012(2) 0.010(2) -0.0042(19) 0.0013(19) 0.005(2)
C5 0.018(3) 0.021(3) 0.028(4) 0.000(3) -0.006(3) 0.009(3)
C6 0.010(3) 0.022(3) 0.013(3) 0.000(2) -0.003(2) 0.004(3)
C2 0.018(3) 0.021(3) 0.023(3) 0.006(3) -0.002(3) -0.005(3)
C7 0.019(3) 0.017(3) 0.012(3) 0.000(2) 0.002(2) 0.006(3)
C10 0.0276(17) 0.0099(13) 0.0093(13) 0.0001(11) -0.0010(19) -0.0019(19)
C13 0.034(7) 0.017(5) 0.035(6) 0.000(4) 0.000(5) -0.004(4)
O1 0.0096(19) 0.011(2) 0.022(2) 0.0014(18) -0.0088(17) -0.0018(16)
C15 0.018(3) 0.009(3) 0.016(3) -0.002(2) 0.002(2) -0.001(2)
C14 0.021(3) 0.018(3) 0.030(4) -0.006(3) 0.003(3) -0.009(3)
C12 0.029(6) 0.017(4) 0.031(5) -0.004(3) 0.012(4) 0.003(4)
O2 0.010(2) 0.010(2) 0.021(2) -0.0071(17) -0.0011(18) 0.0015(17)
C11 0.018(3) 0.019(4) 0.025(4) -0.003(3) -0.002(3) 0.006(3)
C1 0.0097(13) 0.0284(17) 0.0100(14) 0.0007(19) 0.0003(11) 0.0021(19)

loop_
_atom_type_symbol
_atom_type_description
_atom_type_scat_dispersion_real
_atom_type_scat_dispersion_imag
_atom_type_scat_source
C C 0.0033 0.0016 'International Tables Vol C Tables 4.2.6.8 and 6.1.1.4'
H H 0.0000 0.0000 'International Tables Vol C Tables 4.2.6.8 and 6.1.1.4'
N N 0.0061 0.0033 'International Tables Vol C Tables 4.2.6.8 and 6.1.1.4'
O O 0.0106 0.0060 'International Tables Vol C Tables 4.2.6.8 and 6.1.1.4'
Np Np -11.4937 4.1493 'International Tables Vol C Tables 4.2.6.8 and 6.1.1.4'

loop_
_geom_angle_atom_site_label_1
_geom_angle_atom_site_label_2
_geom_angle_atom_site_label_3
_geom_angle
_geom_angle_site_symmetry_1
_geom_angle_site_symmetry_3
_geom_angle_publ_flag
N2 Np2 N2 69.9(2) 4 2_565 ?
N2 Np2 N2 69.9(2) 3_565 . ?
N2 Np2 N2 125.3(2) 2_565 . ?
N2 Np2 N2 140.1(2) 2_565 3_565 ?
N2 Np2 N2 140.1(2) 4 . ?
N2 Np2 N2 125.3(2) 4 3_565 ?
O2 Np2 N2 138.04(17) 4 2_565 ?
O2 Np2 N2 76.51(17) . 2_565 ?
O2 Np2 N2 70.62(17) . . ?
O2 Np2 N2 138.04(17) . 3_565 ?
O2 Np2 N2 79.72(17) 4 . ?
O2 Np2 N2 79.72(17) . 4 ?
O2 Np2 N2 138.04(17) 3_565 . ?
O2 Np2 N2 138.04(17) 2_565 4 ?
O2 Np2 N2 70.62(17) 2_565 2_565 ?
O2 Np2 N2 76.51(17) 2_565 . ?
O2 Np2 N2 70.62(17) 4 4 ?
O2 Np2 N2 76.51(17) 3_565 4 ?
O2 Np2 N2 79.72(17) 3_565 2_565 ?
O2 Np2 N2 76.51(17) 4 3_565 ?
O2 Np2 N2 70.62(17) 3_565 3_565 ?
O2 Np2 N2 79.72(17) 2_565 3_565 ?
O2 Np2 O2 83.2(2) 3_565 2_565 ?
O2 Np2 O2 104.1(2) 3_565 4 ?
O2 Np2 O2 150.9(2) 3_565 . ?
O2 Np2 O2 104.1(2) 2_565 . ?
O2 Np2 O2 150.9(2) 4 2_565 ?
O2 Np2 O2 83.2(2) 4 . ?
O2A Np2 O2A 103.5(3) 3_565 4 ?
O2A Np2 O2A 83.5(3) 3_565 2_565 ?
O2A Np2 O2A 151.5(3) . 3_565 ?
O2A Np2 O2A 151.5(3) 2_565 4 ?
O2A Np2 O2A 83.5(3) . 4 ?
O2A Np2 O2A 103.5(3) . 2_565 ?
H17A C17 H17B 107.8 . . ?
H17C C17 H17D 107.8 . . ?
N2 C17 H17A 109.1 . . ?
N2 C17 H17B 109.1 . . ?
N2 C17 C18 112.5(3) . . ?
C18 C17 H17A 109.1 . . ?
C18 C17 H17B 109.1 . . ?
C18 C17 H17C 109.1 . . ?
C18 C17 H17D 109.1 . . ?
N2A C17 H17C 109.1 2_565 . ?
N2A C17 H17D 109.1 2_565 . ?
N2A C17 C18 112.6(4) 2_565 . ?
C17 N2 Np2 117.9(3) . . ?
C16 N2 Np2 126.9(5) . . ?
C16 N2 C17 115.1(5) . . ?
C17 C18 C17 113.6(4) . 3_565 ?
C17 C18 H18A 108.8 3_565 . ?
C17 C18 H18A 108.8 . . ?
C17 C18 H18B 108.8 . . ?
C17 C18 H18B 108.8 3_565 . ?
H18A C18 H18B 107.7 . . ?
N2 C16 H16 116.7 . . ?
N2 C16 C15 126.7(6) . . ?
C15 C16 H16 116.7 . . ?
O1 Np1 O1 151.0(2) . 4_556 ?
O1 Np1 O1 103.8(2) . 2 ?
O1 Np1 O1 151.0(2) 3_556 2 ?
O1 Np1 O1 83.5(3) 4_556 2 ?
O1 Np1 O1 103.8(2) 4_556 3_556 ?
O1 Np1 O1 83.5(3) . 3_556 ?
N1A Np1 N1A 69.7(3) 3_556 2 ?
N1A Np1 N1A 125.6(3) 3_556 4_556 ?
N1A Np1 N1A 125.6(3) 2 . ?
N1A Np1 N1A 69.7(3) 4_556 . ?
N1A Np1 N1A 139.8(3) 2 4_556 ?
N1A Np1 N1A 139.8(3) 3_556 . ?
O1A Np1 N1A 70.5(2) 2 2 ?
O1A Np1 N1A 79.7(2) . 3_556 ?
O1A Np1 N1A 137.9(2) . 4_556 ?
O1A Np1 N1A 76.7(2) 4_556 3_556 ?
O1A Np1 N1A 70.5(2) 3_556 3_556 ?
O1A Np1 N1A 79.7(2) 2 4_556 ?
O1A Np1 N1A 76.7(2) . 2 ?
O1A Np1 N1A 70.5(2) 4_556 4_556 ?
O1A Np1 N1A 137.9(2) 4_556 . ?
O1A Np1 N1A 70.5(2) . . ?
O1A Np1 N1A 76.7(2) 2 . ?
O1A Np1 N1A 79.7(2) 3_556 . ?
O1A Np1 N1A 137.9(2) 2 3_556 ?
O1A Np1 N1A 79.7(2) 4_556 2 ?
O1A Np1 N1A 76.7(2) 3_556 4_556 ?
O1A Np1 N1A 137.9(2) 3_556 2 ?
O1A Np1 O1A 103.8(3) 4_556 3_556 ?
O1A Np1 O1A 103.8(3) . 2 ?
O1A Np1 O1A 151.2(3) 3_556 2 ?
O1A Np1 O1A 151.2(3) . 4_556 ?
O1A Np1 O1A 83.4(3) 4_556 2 ?
O1A Np1 O1A 83.4(3) . 3_556 ?
H8AA C8 H8AB 107.9 . . ?
H8BC C8 H8BD 107.8 . . ?
C9 C8 H8AA 109.1 . . ?
C9 C8 H8AB 109.1 . . ?
C9 C8 H8BC 109.1 . . ?
C9 C8 H8BD 109.1 . . ?
N1 C8 H8AA 109.1 . . ?
N1 C8 H8AB 109.1 . . ?
N1 C8 C9 112.3(3) . . ?
N1A C8 H8BC 109.1 2 . ?
N1A C8 H8BD 109.1 2 . ?
N1A C8 C9 112.6(4) 2 . ?
C4 C3 H3 119.5 . . ?
C4 C3 C2 121.0(11) . . ?
C2 C3 H3 119.5 . . ?
C3 C4 H4 119.8 . . ?
C3 C4 C5 120.3(11) . . ?
C5 C4 H4 119.8 . . ?
C8 C9 C8 113.7(4) . 4_556 ?
C8 C9 H9A 108.8 . . ?
C8 C9 H9A 108.8 4_556 . ?
C8 C9 H9B 108.8 4_556 . ?
C8 C9 H9B 108.8 . . ?
H9A C9 H9B 107.7 . . ?
C8 N1 Np1 117.6(3) . . ?
C7 N1 Np1 126.7(5) . . ?
C7 N1 C8 115.7(5) . . ?
C4 C5 H5 119.8 . . ?
C4 C5 C6 120.4(8) . . ?
C6 C5 H5 119.8 . . ?
C5 C6 C7 117.5(6) . . ?
C1 C6 C5 120.5(6) . . ?
C1 C6 C7 121.8(5) . . ?
C3 C2 H2 121.2 . . ?
C3 C2 C1 117.6(7) . . ?
C1 C2 H2 121.2 . . ?
N1 C7 C6 126.8(6) . . ?
N1 C7 H7 116.6 . . ?
C6 C7 H7 116.6 . . ?
C15 C10 O2 125.5(5) . . ?
C15 C10 C11 119.8(5) . . ?
O2 C10 C11 114.6(5) . . ?
O2A C10 C11A 112.5(6) . . ?
C15A C10 O2A 126.4(6) . . ?
C15A C10 C11A 121.0(6) . . ?
C14 C13 H13 119.7 . . ?
C14 C13 C12 120.6(11) . . ?
C12 C13 H13 119.7 . . ?
C1 O1 Np1 134.7(3) . . ?
C10 C15 C16 121.9(6) . . ?
C10 C15 C14 120.2(6) . . ?
C14 C15 C16 117.7(6) . . ?
C13 C14 C15 120.8(8) . . ?
C13 C14 H14 119.6 . . ?
C15 C14 H14 119.6 . . ?
C13 C12 H12 119.6 . . ?
C13 C12 C11 120.7(11) . . ?
C11 C12 H12 119.6 . . ?
C10 O2 Np2 134.3(3) . . ?
C10 C11 H11 121.2 . . ?
C12 C11 C10 117.7(8) . . ?
C12 C11 H11 121.2 . . ?
C17 N2A Np2 118.0(4) 2_565 . ?
C16A N2A Np2 126.8(6) . . ?
C16A N2A C17 115.2(7) . 2_565 ?
N2A C16A H16A 116.5 . . ?
N2A C16A C15A 127.0(9) . . ?
C15A C16A H16A 116.5 . . ?
C10 O2A Np2 133.6(4) . . ?
C10 C15A C16A 121.4(8) . . ?
C10 C15A C14A 119.6(9) . . ?
C14A C15A C16A 118.9(9) . . ?
C15A C14A H14A 118.8 . . ?
C13A C14A C15A 122.4(11) . . ?
C13A C14A H14A 118.8 . . ?
C14A C13A H13A 119.4 . . ?
C14A C13A C12A 121.1(15) . . ?
C12A C13A H13A 119.4 . . ?
C13A C12A H12A 120.7 . . ?
C13A C12A C11A 118.7(15) . . ?
C11A C12A H12A 120.7 . . ?
C10 C11A H11A 121.5 . . ?
C12A C11A C10 116.9(11) . . ?
C12A C11A H11A 121.5 . . ?
C8 N1A Np1 118.2(4) 2 . ?
C7A N1A Np1 127.5(6) . . ?
C7A N1A C8 114.2(7) . 2 ?
N1A C7A H7A 116.8 . . ?
N1A C7A C6A 126.5(9) . . ?
C6A C7A H7A 116.8 . . ?
C1 O1A Np1 133.1(5) . . ?
C5A C6A C7A 118.5(9) . . ?
C1 C6A C7A 121.2(8) . . ?
C1 C6A C5A 120.3(9) . . ?
C6A C5A H5A 119.3 . . ?
C4A C5A C6A 121.4(12) . . ?
C4A C5A H5A 119.3 . . ?
C5A C4A H4A 119.2 . . ?
C5A C4A C3A 121.7(15) . . ?
C3A C4A H4A 119.2 . . ?
C4A C3A H3A 120.5 . . ?
C4A C3A C2A 118.9(16) . . ?
C2A C3A H3A 120.5 . . ?
C3A C2A H2A 121.6 . . ?
C3A C2A C1 116.9(12) . . ?
C1 C2A H2A 121.6 . . ?
C6 C1 C2 120.0(5) . . ?
C6 C1 O1 125.2(5) . . ?
O1 C1 C2 114.8(5) . . ?
O1A C1 C2A 112.0(6) . . ?
C6A C1 O1A 127.4(6) . . ?
C6A C1 C2A 120.5(7) . . ?

loop_
_geom_bond_atom_site_label_1
_geom_bond_atom_site_label_2
_geom_bond_distance
_geom_bond_site_symmetry_2
_geom_bond_publ_flag
Np2 N2 2.590(5) 4 ?
Np2 N2 2.590(5) 3_565 ?
Np2 N2 2.590(5) 2_565 ?
Np2 N2 2.590(5) . ?
Np2 O2 2.217(4) 3_565 ?
Np2 O2 2.217(4) . ?
Np2 O2 2.217(4) 2_565 ?
Np2 O2 2.217(4) 4 ?
Np2 O2A 2.219(6) . ?
Np2 O2A 2.219(6) 4 ?
Np2 O2A 2.219(6) 3_565 ?
Np2 O2A 2.219(6) 2_565 ?
C17 H17A 0.9900 . ?
C17 H17B 0.9900 . ?
C17 H17C 0.9900 . ?
C17 H17D 0.9900 . ?
C17 N2 1.461(6) . ?
C17 C18 1.525(4) . ?
C17 N2A 1.457(8) 2_565 ?
N2 C16 1.277(9) . ?
C18 C17 1.525(4) 3_565 ?
C18 H18A 0.9900 . ?
C18 H18B 0.9900 . ?
C16 H16 0.9500 . ?
C16 C15 1.456(9) . ?
Np1 O1 2.211(4) 3_556 ?
Np1 O1 2.211(4) . ?
Np1 O1 2.211(4) 4_556 ?
Np1 O1 2.211(4) 2 ?
Np1 N1A 2.588(8) 2 ?
Np1 N1A 2.588(8) 3_556 ?
Np1 N1A 2.588(8) 4_556 ?
Np1 N1A 2.588(8) . ?
Np1 O1A 2.222(7) . ?
Np1 O1A 2.222(7) 3_556 ?
Np1 O1A 2.222(7) 2 ?
Np1 O1A 2.222(7) 4_556 ?
C8 H8AA 0.9900 . ?
C8 H8AB 0.9900 . ?
C8 H8BC 0.9900 . ?
C8 H8BD 0.9900 . ?
C8 C9 1.521(4) . ?
C8 N1 1.467(6) . ?
C8 N1A 1.459(8) 2 ?
C3 H3 0.9500 . ?
C3 C4 1.365(17) . ?
C3 C2 1.403(12) . ?
C4 H4 0.9500 . ?
C4 C5 1.372(15) . ?
C9 C8 1.521(4) 4_556 ?
C9 H9A 0.9900 . ?
C9 H9B 0.9900 . ?
N1 C7 1.268(8) . ?
C5 H5 0.9500 . ?
C5 C6 1.412(9) . ?
C6 C7 1.461(10) . ?
C6 C1 1.336(8) . ?
C2 H2 0.9500 . ?
C2 C1 1.455(8) . ?
C7 H7 0.9500 . ?
C10 C15 1.341(8) . ?
C10 O2 1.347(5) . ?
C10 C11 1.456(8) . ?
C10 O2A 1.353(7) . ?
C10 C15A 1.312(10) . ?
C10 C11A 1.485(11) . ?
C13 H13 0.9500 . ?
C13 C14 1.356(14) . ?
C13 C12 1.367(16) . ?
O1 C1 1.346(5) . ?
C15 C14 1.410(9) . ?
C14 H14 0.9500 . ?
C12 H12 0.9500 . ?
C12 C11 1.401(12) . ?
C11 H11 0.9500 . ?
N2A C17 1.457(8) 2_565 ?
N2A C16A 1.268(12) . ?
C16A H16A 0.9500 . ?
C16A C15A 1.459(13) . ?
C15A C14A 1.393(14) . ?
C14A H14A 0.9500 . ?
C14A C13A 1.345(18) . ?
C13A H13A 0.9500 . ?
C13A C12A 1.38(2) . ?
C12A H12A 0.9500 . ?
C12A C11A 1.42(2) . ?
C11A H11A 0.9500 . ?
N1A C8 1.459(8) 2 ?
N1A C7A 1.266(12) . ?
C7A H7A 0.9500 . ?
C7A C6A 1.470(14) . ?
O1A C1 1.353(7) . ?
C6A C5A 1.398(14) . ?
C6A C1 1.309(10) . ?
C5A H5A 0.9500 . ?
C5A C4A 1.332(18) . ?
C4A H4A 0.9500 . ?
C4A C3A 1.39(2) . ?
C3A H3A 0.9500 . ?
C3A C2A 1.40(2) . ?
C2A H2A 0.9500 . ?
C2A C1 1.495(12) . ?
